data_1571711
loop_
_publ_author_name
'Wang, Lina'
'Liao, Zian'
'Lin, Peng'
'Jia, Yingying'
'Liu, Le'
'Xu, Ling'
'Zhou, Mingbo'
'Yin, Bangshao'
'Rao, Yutao'
'Nakai, Akito'
'Tanaka, Takayuki'
'Shimizu, Daiki'
'Osuka, Atsuhiro'
'Song, Jianxin'

_publ_section_title
;
 Synthesis of NiII porphyrin---NiII 5,15-diazaporphyrin hybrid tapes
;
_journal_issue 26
_journal_name_full 'Chemical Science'
_journal_page_first 10207
_journal_page_last 10213
_journal_paper_doi 10.1039/D4SC01450B
_journal_volume 15
_journal_year 2024
_chemical_formula_moiety 'C160 H170 N14 Ni3'
_chemical_formula_sum 'C160 H170 N14 Ni3'
_chemical_formula_weight 2465.22
_space_group_crystal_system triclinic
_space_group_IT_number 2
_space_group_name_Hall '-P 1'
_space_group_name_H-M_alt 'P -1'
_atom_sites_solution_hydrogens geom
_atom_sites_solution_primary dual
_audit_creation_date 2024-05-05
_audit_creation_method
;
Olex2 1.2
(compiled 2018.05.29 svn.r3508 for OlexSys, GUI svn.r5506)
;
_audit_update_record
;
2024-05-08 deposited with the CCDC.	2024-05-24 downloaded from the CCDC.
;
_cell_angle_alpha 73.5180(12)
_cell_angle_beta 89.4513(11)
_cell_angle_gamma 80.3482(12)
_cell_formula_units_Z 1
_cell_length_a 11.99689(17)
_cell_length_b 15.9669(2)
_cell_length_c 23.9854(3)
_cell_measurement_reflns_used 37246
_cell_measurement_temperature 101(2)
_cell_measurement_theta_max 72.1130
_cell_measurement_theta_min 3.9210
_cell_volume 4339.81(10)
_computing_cell_refinement 'CrysAlisPro 1.171.38.46 (Rigaku OD, 2015)'
_computing_data_collection 'CrysAlisPro 1.171.38.46 (Rigaku OD, 2015)'
_computing_data_reduction 'CrysAlisPro 1.171.38.46 (Rigaku OD, 2015)'
_computing_molecular_graphics 'Olex2 (Dolomanov et al., 2009)'
_computing_publication_material 'Olex2 (Dolomanov et al., 2009)'
_computing_structure_refinement 'ShelXL (Sheldrick, 2015)'
_computing_structure_solution 'ShelXT (Sheldrick, 2015)'
_diffrn_ambient_environment N~2~
_diffrn_ambient_temperature 101(2)
_diffrn_detector 'CCD plate'
_diffrn_detector_area_resol_mean 8.0697
_diffrn_detector_type EosS2
_diffrn_measured_fraction_theta_full 0.999
_diffrn_measured_fraction_theta_max 0.999
_diffrn_measurement_details
;
List of Runs (angles in degrees, time in seconds):

  # Type    Start    End  Width  t~exp~   \w     \q     \k     \f   Frames
#--------------------------------------------------------------------------
  1  \w    -48.00  24.00   1.00    3.00    --  -35.42  57.00  60.00   72
  2  \w     10.00  87.00   1.00    3.00    --   35.42  77.00 150.00   77
  3  \w     57.00  96.00   1.00    3.00    --   35.42  38.00  60.00   39
  4  \w     53.00  79.00   1.00    3.00    --   35.42  77.00   0.00   26
  5  \w     63.00  96.00   1.00    3.00    --   35.42  77.00 -60.00   33
  6  \w     58.00  84.00   1.00    3.00    --   35.42  77.00 -90.00   26
  7  \w     58.00 100.00   1.00    3.00    --   35.42  57.00-120.00   42
  8  \w    123.00 166.00   1.00    9.00    --  105.82  77.00-180.00   43
  9  \w    124.00 169.00   1.00    9.00    --  105.82  77.00 -90.00   45
 10  \w    123.00 171.00   1.00    9.00    --  105.82  77.00 -30.00   48
 11  \w    133.00 166.00   1.00    9.00    --  105.82  61.00   0.00   33
 12  \w    122.00 172.00   1.00    9.00    --  105.82  77.00  90.00   50
 13  \w    132.00 167.00   1.00    9.00    --  105.82  61.00 120.00   35
 14  \w    113.00 165.00   1.00    9.00    --  105.82  77.00  30.00   52
 15  \w    123.00 167.00   1.00    9.00    --  105.82  77.00 -60.00   44
 16  \w    121.00 170.00   1.00    9.00    --  105.82  77.00-120.00   49
 17  \w    112.00 171.00   1.00    9.00    --  105.82  77.00-150.00   59
 18  \w     87.00 122.00   1.00    9.00    --  105.82  30.00-180.00   35
 19  \w     87.00 113.00   1.00    9.00    --  105.82  30.00-150.00   26
 20  \w     89.00 116.00   1.00    9.00    --  105.82  61.00-120.00   27
 21  \w     89.00 115.00   1.00    9.00    --  105.82  61.00-150.00   26
 22  \w     87.00 114.00   1.00    9.00    --  105.82  30.00-120.00   27
 23  \w     89.00 114.00   1.00    9.00    --  105.82  61.00 -90.00   25
 24  \w     89.00 114.00   1.00    9.00    --  105.82  61.00 -60.00   25
 25  \w     89.00 123.00   1.00    9.00    --  105.82  61.00 -30.00   34
 26  \w     88.00 128.00   1.00    9.00    --  105.82  30.00 -30.00   40
 27  \w     87.00 124.00   1.00    9.00    --  105.82  30.00 -60.00   37
 28  \w     89.00 114.00   1.00    9.00    --  105.82  61.00   0.00   25
 29  \w     88.00 117.00   1.00    9.00    --  105.82  30.00  30.00   29
 30  \w     89.00 115.00   1.00    9.00    --  105.82  61.00  60.00   26
 31  \w    116.00 172.00   1.00    9.00    --  105.82  77.00  60.00   56
 32  \w    123.00 172.00   1.00    9.00    --  105.82  77.00 150.00   49
 33  \w     89.00 114.00   1.00    9.00    --  105.82  61.00 150.00   25
 34  \w     89.00 115.00   1.00    9.00    --  105.82  61.00 120.00   26
 35  \w     89.00 114.00   1.00    9.00    --  105.82  61.00  90.00   25
 36  \w     87.00 151.00   1.00    9.00    --  105.82  30.00  60.00   64
 37  \w     87.00 115.00   1.00    9.00    --  105.82  30.00 120.00   28
 38  \w     88.00 115.00   1.00    9.00    --  105.82  30.00 150.00   27
 39  \w     81.00 106.00   1.00    9.00    --  105.82  77.00 150.00   25
 40  \w     81.00 106.00   1.00    9.00    --  105.82  77.00 120.00   25
 41  \w     81.00 107.00   1.00    9.00    --  105.82  77.00  90.00   26
 42  \w     81.00 107.00   1.00    9.00    --  105.82  77.00  60.00   26
 43  \w     89.00 115.00   1.00    9.00    --  105.82  61.00  30.00   26
 44  \w     87.00 118.00   1.00    9.00    --  105.82  30.00  90.00   31
 45  \w     81.00 107.00   1.00    9.00    --  105.82  77.00  30.00   26
 46  \w     81.00 106.00   1.00    9.00    --  105.82  77.00   0.00   25
 47  \w     81.00 106.00   1.00    9.00    --  105.82  77.00 -30.00   25
 48  \w     81.00 107.00   1.00    9.00    --  105.82  77.00 -60.00   26
 49  \w     81.00 106.00   1.00    9.00    --  105.82  77.00 -90.00   25
 50  \w     81.00 107.00   1.00    9.00    --  105.82  77.00-120.00   26
 51  \w     81.00 106.00   1.00    9.00    --  105.82  77.00-150.00   25
 52  \w     89.00 114.00   1.00    9.00    --  105.82  61.00-180.00   25
 53  \w     81.00 107.00   1.00    9.00    --  105.82  77.00-180.00   26
 54  \w     87.00 113.00   1.00    9.00    --  105.82  30.00 -90.00   26
 55  \w     39.00 131.00   1.00    9.00    --  105.82 -77.00-120.00   92
 56  \w     84.00 109.00   1.00    9.00    --  105.82 -94.00-120.00   25
 57  \w     49.00 114.00   1.00    9.00    --  105.82-111.00-150.00   65
 58  \w     37.00  71.00   1.00    9.00    --  105.82 -94.00-120.00   34
 59  \w     37.00 107.00   1.00    9.00    --  105.82 -94.00   0.00   70
 60  \w     43.00 131.00   1.00    9.00    --  105.82 -77.00  30.00   88
 61  \w     39.00  70.00   1.00    3.00    --   35.42 -99.00 120.00   31
 62  \w      3.00  66.00   1.00    3.00    --   35.42 -99.00   0.00   63
 63  \w     27.00  88.00   1.00    3.00    --   35.42-125.00 -60.00   61
 64  \w    -24.00  21.00   1.00    3.00    --   35.42 -77.00 -60.00   45
 65  \w    -46.00  33.00   1.00    3.00    --  -35.42  38.00-150.00   79
 66  \w    -30.00  30.00   1.00    3.00    --  -35.42  57.00-120.00   60
 67  \w      3.00  28.00   1.00    3.00    --   35.42  91.00-153.71   25
 68  \w     21.00  54.00   1.00    3.00    --   35.42  57.00-120.00   33
 69  \w     14.00  51.00   1.00    3.00    --   35.42  77.00 -60.00   37
 70  \w     11.00  46.00   1.00    3.00    --   35.42  77.00   0.00   35
 71  \w     18.00  46.00   1.00    3.00    --   35.42  38.00  60.00   28
 72  \w     22.00  85.00   1.00    3.00    --   35.42  57.00 120.00   63
 73  \w     10.00  69.00   1.00    3.00    --   35.42  77.00  30.00   59
 74  \w     11.00  42.00   1.00    3.00    --   35.42  77.00 -90.00   31
 75  \w      2.00  27.00   1.00    3.00    --   35.42  92.00  83.58   25
 76  \w    -53.00  19.00   1.00    3.00    --  -35.42  38.00 150.00   72
 77  \w    -82.00 -19.00   1.00    3.00    --  -35.42 -40.00  46.62   63
 78  \w   -104.00 -12.00   1.00    3.00    --  -35.42 -19.00 120.00   92
;
_diffrn_measurement_device 'four-circle diffractometer'
_diffrn_measurement_device_type 'SuperNova, Dual, Cu at zero, EosS2'
_diffrn_measurement_method '\w scans'
_diffrn_orient_matrix_type 'CrysAlisPro convention (1999,Acta A55,543-557)'
_diffrn_orient_matrix_UB_11 -0.0694836000
_diffrn_orient_matrix_UB_12 0.0938485000
_diffrn_orient_matrix_UB_13 -0.0106795000
_diffrn_orient_matrix_UB_21 -0.0054473000
_diffrn_orient_matrix_UB_22 -0.0143071000
_diffrn_orient_matrix_UB_23 0.0661788000
_diffrn_orient_matrix_UB_31 0.1101669000
_diffrn_orient_matrix_UB_32 0.0376926000
_diffrn_orient_matrix_UB_33 -0.0002755000
_diffrn_radiation_monochromator mirror
_diffrn_radiation_probe x-ray
_diffrn_radiation_type CuK\a
_diffrn_radiation_wavelength 1.54184
_diffrn_reflns_av_R_equivalents 0.0450
_diffrn_reflns_av_unetI/netI 0.0328
_diffrn_reflns_Laue_measured_fraction_full 0.999
_diffrn_reflns_Laue_measured_fraction_max 0.999
_diffrn_reflns_limit_h_max 14
_diffrn_reflns_limit_h_min -13
_diffrn_reflns_limit_k_max 19
_diffrn_reflns_limit_k_min -19
_diffrn_reflns_limit_l_max 28
_diffrn_reflns_limit_l_min -28
_diffrn_reflns_number 61951
_diffrn_reflns_point_group_measured_fraction_full 0.999
_diffrn_reflns_point_group_measured_fraction_max 0.999
_diffrn_reflns_theta_full 66.600
_diffrn_reflns_theta_max 66.600
_diffrn_reflns_theta_min 3.740
_diffrn_source 'micro-focus sealed X-ray tube'
_diffrn_source_type 'SuperNova (Cu) X-ray Source'
_exptl_absorpt_coefficient_mu 0.719
_exptl_absorpt_correction_T_max 1.00000
_exptl_absorpt_correction_T_min 0.48665
_exptl_absorpt_correction_type multi-scan
_exptl_absorpt_process_details
;
CrysAlisPro 1.171.38.46 (Rigaku Oxford Diffraction, 2015)
Empirical absorption correction using spherical harmonics,
 implemented in SCALE3 ABSPACK scaling algorithm.
;
_exptl_crystal_colour 'metallic greenish black'
_exptl_crystal_colour_lustre metallic
_exptl_crystal_colour_modifier greenish
_exptl_crystal_colour_primary black
_exptl_crystal_density_diffrn 0.943
_exptl_crystal_description block
_exptl_crystal_F_000 1312
_exptl_crystal_size_max 0.3
_exptl_crystal_size_mid 0.2
_exptl_crystal_size_min 0.05
_refine_diff_density_max 0.719
_refine_diff_density_min -0.532
_refine_diff_density_rms 0.065
_refine_ls_extinction_method none
_refine_ls_goodness_of_fit_ref 1.094
_refine_ls_hydrogen_treatment constr
_refine_ls_matrix_type full
_refine_ls_number_parameters 931
_refine_ls_number_reflns 15306
_refine_ls_number_restraints 272
_refine_ls_restrained_S_all 1.145
_refine_ls_R_factor_all 0.0658
_refine_ls_R_factor_gt 0.0625
_refine_ls_shift/su_max 0.001
_refine_ls_shift/su_mean 0.000
_refine_ls_structure_factor_coef Fsqd
_refine_ls_weighting_details 'w=1/[\s^2^(Fo^2^)+(0.0658P)^2^+7.6211P] where P=(Fo^2^+2Fc^2^)/3'
_refine_ls_weighting_scheme calc
_refine_ls_wR_factor_gt 0.1625
_refine_ls_wR_factor_ref 0.1652
_reflns_Friedel_coverage 0.000
_reflns_number_gt 14209
_reflns_number_total 15306
_reflns_threshold_expression 'I > 2\s(I)'
_cod_data_source_file d4sc01450b2.cif
_cod_data_source_block 5b
_cod_depositor_comments 'Adding full bibliography for 1571710--1571717.cif.'
_cod_original_cell_volume 4339.82(11)
_cod_database_code 1571711
_shelx_shelxl_version_number 2016/6
_chemical_oxdiff_formula 'C100 H100 Ni3 N10'
_shelx_space_group_comment
;
The symmetry employed for this shelxl refinement is uniquely defined
by the following loop, which should always be used as a source of
symmetry information in preference to the above space-group names.
They are only intended as comments.
;
_shelx_estimated_absorpt_t_max 0.965
_shelx_estimated_absorpt_t_min 0.813
_reflns_odcompleteness_completeness 99.92
_reflns_odcompleteness_iscentric 1
_reflns_odcompleteness_theta 66.49
_olex2_refinement_description
;
1. Fixed Uiso
 At 1.2 times of:
  All C(H) groups
 At 1.5 times of:
  All C(H,H,H) groups
2. Restrained distances
 C60-C59 = C59-C61 = C62-C59 = C59A-C62A = C59A-C61A = C59A-C60A
 1.5 with sigma of 0.02
 C60-C61
 2.5 with sigma of 0.1
 C62-C61
 2.5 with sigma of 0.1
 C60-C62
 2.5 with sigma of 0.1
 C60A-C61A
 2.5 with sigma of 0.1
 C61A-C62A
 2.5 with sigma of 0.1
 C60A-C62A
 2.5 with sigma of 0.1
 C47-C45 = C46-C45 = C45-C46A = C48A-C45 = C48-C45 = C47A-C45
 1.5 with sigma of 0.02
 C47-C46
 2.5 with sigma of 0.1
 C46-C48
 2.5 with sigma of 0.1
 C47-C48
 2.5 with sigma of 0.1
 C47A-C46A
 2.5 with sigma of 0.1
 C46A-C48A
 2.5 with sigma of 0.1
 C48A-C47A
 2.5 with sigma of 0.1
3. Rigid bond restraints
 C53, C59, C60, C61, C62, C59A, C60A, C61A, C62A
 with sigma for 1-2 distances of 0.01 and sigma for 1-3 distances of 0.01
 C45, C46, C47, C48, C46A, C47A, C48A
 with sigma for 1-2 distances of 0.01 and sigma for 1-3 distances of 0.01
 C31, C32, C33, C34, C31A, C32A, C33A, C34A
 with sigma for 1-2 distances of 0.01 and sigma for 1-3 distances of 0.01
 C79
 with sigma for 1-2 distances of 0.01 and sigma for 1-3 distances of 0.01
4. Uiso/Uaniso restraints and constraints
Uanis(C62) \\sim Ueq, Uanis(C59A) \\sim Ueq, Uanis(C61) \\sim Ueq, Uanis(C60)
\\sim Ueq, Uanis(C59) \\sim Ueq, Uanis(C61A) \\sim Ueq, Uanis(C60A) \\sim Ueq,
Uanis(C62A) \\sim Ueq: with sigma of 0.002 and sigma for terminal atoms of 0.004
Uanis(C45) \\sim Ueq, Uanis(C46) \\sim Ueq, Uanis(C47) \\sim Ueq, Uanis(C48A)
\\sim Ueq, Uanis(C47A) \\sim Ueq, Uanis(C46A) \\sim Ueq, Uanis(C48) \\sim Ueq:
with sigma of 0.002 and sigma for terminal atoms of 0.004
Uanis(C31) \\sim Ueq, Uanis(C34) \\sim Ueq, Uanis(C32) \\sim Ueq, Uanis(C33)
\\sim Ueq, Uanis(C34A) \\sim Ueq, Uanis(C33A) \\sim Ueq, Uanis(C32A) \\sim Ueq,
Uanis(C31A) \\sim Ueq: with sigma of 0.002 and sigma for terminal atoms of 0.004
Uanis(C79) \\sim Ueq: with sigma of 0.002 and sigma for terminal atoms of 0.004
Uanis(C49) \\sim Ueq, Uanis(C50) \\sim Ueq, Uanis(C51) \\sim Ueq, Uanis(C52)
\\sim Ueq, Uanis(C53) \\sim Ueq, Uanis(C54) \\sim Ueq, Uanis(C55) \\sim Ueq,
Uanis(C56) \\sim Ueq, Uanis(C57) \\sim Ueq, Uanis(C58) \\sim Ueq: with sigma of
0.002 and sigma for terminal atoms of 0.004
5. Others
 Sof(C59A)=Sof(C60A)=Sof(H60D)=Sof(H60E)=Sof(H60F)=Sof(C61A)=Sof(H61D)=
 Sof(H61E)=Sof(H61F)=Sof(C62A)=Sof(H62D)=Sof(H62E)=Sof(H62F)=1-FVAR(1)
 Sof(C59)=Sof(C60)=Sof(H60A)=Sof(H60B)=Sof(H60C)=Sof(C61)=Sof(H61A)=Sof(H61B)=
 Sof(H61C)=Sof(C62)=Sof(H62A)=Sof(H62B)=Sof(H62C)=FVAR(1)
 Sof(C46A)=Sof(H46D)=Sof(H46E)=Sof(H46F)=Sof(C47A)=Sof(H47D)=Sof(H47E)=
 Sof(H47F)=Sof(C48A)=Sof(H48D)=Sof(H48E)=Sof(H48F)=1-FVAR(2)
 Sof(C46)=Sof(H46A)=Sof(H46B)=Sof(H46C)=Sof(C47)=Sof(H47A)=Sof(H47B)=Sof(H47C)=
 Sof(C48)=Sof(H48A)=Sof(H48B)=Sof(H48C)=FVAR(2)
 Sof(C31A)=Sof(C32A)=Sof(H32D)=Sof(H32E)=Sof(H32F)=Sof(C33A)=Sof(H33D)=
 Sof(H33E)=Sof(H33F)=Sof(C34A)=Sof(H34D)=Sof(H34E)=Sof(H34F)=1-FVAR(3)
 Sof(C31)=Sof(C32)=Sof(H32A)=Sof(H32B)=Sof(H32C)=Sof(C33)=Sof(H33A)=Sof(H33B)=
 Sof(H33C)=Sof(C34)=Sof(H34A)=Sof(H34B)=Sof(H34C)=FVAR(3)
6.a Aromatic/amide H refined with riding coordinates:
 C2(H2), C3(H3), C7(H7), C8(H8), C12(H12), C13(H13), C15(H15), C18(H18),
 C22(H22), C24(H24), C26(H26), C36(H36), C38(H38), C40(H40), C50(H50), C52(H52),
  C54(H54), C64(H64), C68(H68), C69(H69), C74(H74), C76(H76)
6.b Idealised Me refined as rotating group:
 C28(H28A,H28B,H28C), C29(H29A,H29B,H29C), C30(H30A,H30B,H30C), C42(H42A,H42B,
 H42C), C43(H43A,H43B,H43C), C44(H44A,H44B,H44C), C56(H56A,H56B,H56C), C57(H57A,
 H57B,H57C), C58(H58A,H58B,H58C), C78(H78A,H78B,H78C), C79(H79A,H79B,H79C),
 C80(H80A,H80B,H80C), C32(H32A,H32B,H32C), C33(H33A,H33B,H33C), C34(H34A,H34B,
 H34C), C46(H46A,H46B,H46C), C47(H47A,H47B,H47C), C48(H48A,H48B,H48C), C60(H60A,
 H60B,H60C), C61(H61A,H61B,H61C), C62(H62A,H62B,H62C), C32A(H32D,H32E,H32F),
 C33A(H33D,H33E,H33F), C34A(H34D,H34E,H34F), C46A(H46D,H46E,H46F), C47A(H47D,
 H47E,H47F), C48A(H48D,H48E,H48F), C60A(H60D,H60E,H60F), C61A(H61D,H61E,H61F),
 C62A(H62D,H62E,H62F)
;
_platon_squeeze_void_probe_radius 1.20
_olex2_submission_special_instructions 'No special instructions were received'
_oxdiff_exptl_absorpt_empirical_details
;
Empirical correction (ABSPACK) includes:
- Absorption correction using spherical harmonics
- Frame scaling
;
_oxdiff_exptl_absorpt_empirical_full_max 2.798
_oxdiff_exptl_absorpt_empirical_full_min 0.410

loop_
_space_group_symop_operation_xyz
'x, y, z'
'-x, -y, -z'

loop_
_atom_site_label
_atom_site_type_symbol
_atom_site_fract_x
_atom_site_fract_y
_atom_site_fract_z
_atom_site_U_iso_or_equiv
_atom_site_adp_type
_atom_site_occupancy
_atom_site_site_symmetry_order
_atom_site_calc_flag
_atom_site_refinement_flags_posn
_atom_site_refinement_flags_adp
_atom_site_refinement_flags_occupancy
_atom_site_disorder_assembly
_atom_site_disorder_group
Ni1 Ni 0.07657(3) -0.00609(3) 0.21761(2) 0.01409(11) Uani 1 1 d . . . . .
Ni2 Ni -0.500000 0.000000 0.500000 0.01719(14) Uani 1 2 d S T P . .
N1 N 0.13309(17) 0.10321(14) 0.20152(9) 0.0170(4) Uani 1 1 d . . . . .
N2 N 0.17585(18) -0.04225(13) 0.16249(9) 0.0171(4) Uani 1 1 d . . . . .
N3 N 0.02915(17) -0.12018(13) 0.23746(9) 0.0169(4) Uani 1 1 d . . . . .
N4 N -0.03095(18) 0.03426(13) 0.26873(9) 0.0165(4) Uani 1 1 d . . . . .
N5 N -0.40827(18) -0.01104(14) 0.43608(9) 0.0195(4) Uani 1 1 d . . . . .
N6 N -0.2754(2) 0.08760(15) 0.43725(10) 0.0246(5) Uani 1 1 d . . . . .
N7 N -0.41241(19) 0.08308(14) 0.51290(9) 0.0205(4) Uani 1 1 d . . . . .
C1 C 0.0885(2) 0.17840(16) 0.21723(11) 0.0184(5) Uani 1 1 d . . . . .
C2 C 0.1647(2) 0.24014(17) 0.20533(12) 0.0231(6) Uani 1 1 d . . . . .
H2 H 0.152204 0.297050 0.211622 0.028 Uiso 1 1 calc R . . . .
C3 C 0.2579(2) 0.20287(17) 0.18345(12) 0.0223(5) Uani 1 1 d . . . . .
H3 H 0.324844 0.227267 0.173361 0.027 Uiso 1 1 calc R . . . .
C4 C 0.2369(2) 0.11963(16) 0.17834(11) 0.0183(5) Uani 1 1 d . . . . .
C5 C 0.3022(2) 0.06806(17) 0.14822(11) 0.0189(5) Uani 1 1 d . . . . .
C6 C 0.2649(2) -0.00356(16) 0.13653(11) 0.0184(5) Uani 1 1 d . . . . .
C7 C 0.3093(2) -0.04432(18) 0.09283(12) 0.0235(6) Uani 1 1 d . . . . .
H7 H 0.370596 -0.029567 0.068792 0.028 Uiso 1 1 calc R . . . .
C8 C 0.2479(2) -0.10713(18) 0.09226(12) 0.0237(6) Uani 1 1 d . . . . .
H8 H 0.256091 -0.143809 0.066948 0.028 Uiso 1 1 calc R . . . .
C9 C 0.1676(2) -0.10837(16) 0.13711(11) 0.0181(5) Uani 1 1 d . . . . .
C10 C 0.1053(2) -0.17605(16) 0.15744(11) 0.0183(5) Uani 1 1 d . . . . .
C11 C 0.0468(2) -0.18411(16) 0.20833(11) 0.0186(5) Uani 1 1 d . . . . .
C12 C -0.0024(2) -0.25976(17) 0.23864(12) 0.0225(5) Uani 1 1 d . . . . .
H12 H -0.003415 -0.311617 0.226828 0.027 Uiso 1 1 calc R . . . .
C13 C -0.0466(2) -0.24306(18) 0.28694(12) 0.0251(6) Uani 1 1 d . . . . .
H13 H -0.081579 -0.282079 0.316676 0.030 Uiso 1 1 calc R . . . .
C14 C -0.0311(2) -0.15538(17) 0.28502(11) 0.0210(5) Uani 1 1 d . . . . .
C15 C -0.0884(2) -0.10670(17) 0.31874(11) 0.0220(5) Uani 1 1 d . . . . .
H15 H -0.124174 -0.137247 0.352048 0.026 Uiso 1 1 calc R . . . .
C16 C -0.0968(2) -0.01605(17) 0.30679(11) 0.0186(5) Uani 1 1 d . . . . .
C17 C -0.1784(2) 0.03912(18) 0.33157(11) 0.0205(5) Uani 1 1 d . . . . .
C18 C -0.1593(2) 0.12319(17) 0.30936(11) 0.0205(5) Uani 1 1 d . . . . .
H18 H -0.199501 0.174585 0.317587 0.025 Uiso 1 1 calc R . . . .
C19 C -0.0670(2) 0.12019(17) 0.27106(10) 0.0179(5) Uani 1 1 d . . . . .
C20 C -0.0130(2) 0.19101(17) 0.24532(11) 0.0185(5) Uani 1 1 d . . . . .
C21 C 0.4109(2) 0.09131(17) 0.12254(11) 0.0204(5) Uani 1 1 d . . . . .
C22 C 0.5078(2) 0.02719(18) 0.13663(12) 0.0224(5) Uani 1 1 d . . . . .
H22 H 0.504306 -0.028349 0.164083 0.027 Uiso 1 1 calc R . . . .
C23 C 0.6103(2) 0.04275(19) 0.11124(12) 0.0251(6) Uani 1 1 d . . . . .
C24 C 0.6132(2) 0.12518(19) 0.07211(13) 0.0287(6) Uani 1 1 d . . . . .
H24 H 0.682556 0.136874 0.054666 0.034 Uiso 1 1 calc R . . . .
C25 C 0.5174(2) 0.19156(19) 0.05757(13) 0.0268(6) Uani 1 1 d . . . . .
C26 C 0.4166(2) 0.17335(18) 0.08289(12) 0.0239(6) Uani 1 1 d . . . . .
H26 H 0.350386 0.217366 0.073116 0.029 Uiso 1 1 calc R . . . .
C27 C 0.7139(2) -0.0321(2) 0.12650(14) 0.0314(7) Uani 1 1 d . . . . .
C28 C 0.7315(3) -0.0679(2) 0.19251(15) 0.0437(8) Uani 1 1 d . . . . .
H28A H 0.798605 -0.114540 0.202132 0.066 Uiso 1 1 calc GR . . . .
H28B H 0.665012 -0.092407 0.209191 0.066 Uiso 1 1 calc GR . . . .
H28C H 0.742366 -0.019681 0.208568 0.066 Uiso 1 1 calc GR . . . .
C29 C 0.6916(3) -0.1070(2) 0.10177(18) 0.0493(9) Uani 1 1 d . . . . .
H29A H 0.683030 -0.084839 0.059259 0.074 Uiso 1 1 calc GR . . . .
H29B H 0.622074 -0.127533 0.117551 0.074 Uiso 1 1 calc GR . . . .
H29C H 0.755327 -0.156423 0.112740 0.074 Uiso 1 1 calc GR . . . .
C30 C 0.8226(3) -0.0011(2) 0.10130(17) 0.0473(9) Uani 1 1 d . . . . .
H30A H 0.816004 0.015894 0.058711 0.071 Uiso 1 1 calc GR . . . .
H30B H 0.886935 -0.049380 0.115034 0.071 Uiso 1 1 calc GR . . . .
H30C H 0.834320 0.050036 0.114014 0.071 Uiso 1 1 calc GR . . . .
C35 C 0.1077(2) -0.24401(17) 0.12573(11) 0.0194(5) Uani 1 1 d . . . . .
C36 C 0.1663(2) -0.32958(17) 0.14857(11) 0.0198(5) Uani 1 1 d . . . . .
H36 H 0.206014 -0.345249 0.185133 0.024 Uiso 1 1 calc R . . . .
C37 C 0.1678(2) -0.39324(16) 0.11858(12) 0.0209(5) Uani 1 1 d . . . . .
C38 C 0.1099(2) -0.36714(18) 0.06464(12) 0.0234(6) Uani 1 1 d . . . . .
H38 H 0.110774 -0.409424 0.043566 0.028 Uiso 1 1 calc R . . . .
C39 C 0.0504(2) -0.28106(19) 0.04027(12) 0.0236(6) Uani 1 1 d . . . . .
C40 C 0.0505(2) -0.22025(17) 0.07172(11) 0.0211(5) Uani 1 1 d . . . . .
H40 H 0.010936 -0.161393 0.056152 0.025 Uiso 1 1 calc R . . . .
C41 C 0.2320(2) -0.48737(17) 0.14676(13) 0.0264(6) Uani 1 1 d . . . . .
C42 C 0.1825(3) -0.52546(19) 0.20598(13) 0.0323(7) Uani 1 1 d . . . . .
H42A H 0.183815 -0.484895 0.229815 0.048 Uiso 1 1 calc GR . . . .
H42B H 0.227664 -0.583271 0.225801 0.048 Uiso 1 1 calc GR . . . .
H42C H 0.104215 -0.532522 0.200128 0.048 Uiso 1 1 calc GR . . . .
C43 C 0.2223(3) -0.5487(2) 0.10881(15) 0.0408(8) Uani 1 1 d . . . . .
H43A H 0.142850 -0.554597 0.105081 0.061 Uiso 1 1 calc GR . . . .
H43B H 0.267500 -0.607251 0.126924 0.061 Uiso 1 1 calc GR . . . .
H43C H 0.250146 -0.523608 0.070160 0.061 Uiso 1 1 calc GR . . . .
C44 C 0.3572(3) -0.4849(2) 0.15588(19) 0.0458(9) Uani 1 1 d . . . . .
H44A H 0.388573 -0.458271 0.118413 0.069 Uiso 1 1 calc GR . . . .
H44B H 0.398172 -0.545444 0.172569 0.069 Uiso 1 1 calc GR . . . .
H44C H 0.365156 -0.449517 0.182491 0.069 Uiso 1 1 calc GR . . . .
C45 C -0.0108(3) -0.2539(2) -0.01963(13) 0.0328(7) Uani 1 1 d D U . . .
C49 C -0.0574(2) 0.28151(17) 0.25056(12) 0.0222(5) Uani 1 1 d . U . . .
C50 C -0.1033(2) 0.34877(18) 0.20143(13) 0.0258(6) Uani 1 1 d . U . . .
H50 H -0.105004 0.336490 0.164978 0.031 Uiso 1 1 calc R . . . .
C51 C -0.1467(2) 0.43362(19) 0.20476(14) 0.0304(6) Uani 1 1 d . U . . .
C52 C -0.1407(3) 0.4496(2) 0.25851(15) 0.0398(8) Uani 1 1 d . U . . .
H52 H -0.170568 0.507029 0.261504 0.048 Uiso 1 1 calc R . . . .
C53 C -0.0931(3) 0.3854(2) 0.30772(15) 0.0433(8) Uani 1 1 d . U . . .
C54 C -0.0518(3) 0.30015(19) 0.30343(13) 0.0317(6) Uani 1 1 d . U . . .
H54 H -0.019774 0.254751 0.336985 0.038 Uiso 1 1 calc R . . . .
C55 C -0.2043(3) 0.5079(2) 0.15229(16) 0.0419(8) Uani 1 1 d . U . . .
C56 C -0.3323(4) 0.5200(3) 0.1606(3) 0.0728(13) Uani 1 1 d . U . . .
H56A H -0.361558 0.468954 0.155249 0.109 Uiso 1 1 calc GR . . . .
H56B H -0.369653 0.574244 0.131980 0.109 Uiso 1 1 calc GR . . . .
H56C H -0.347612 0.524602 0.199954 0.109 Uiso 1 1 calc GR . . . .
C57 C -0.1795(4) 0.4855(3) 0.09480(18) 0.0591(11) Uani 1 1 d . U . . .
H57A H -0.097675 0.476752 0.089639 0.089 Uiso 1 1 calc GR . . . .
H57B H -0.217104 0.534395 0.062414 0.089 Uiso 1 1 calc GR . . . .
H57C H -0.207923 0.431119 0.095610 0.089 Uiso 1 1 calc GR . . . .
C58 C -0.1633(3) 0.5952(2) 0.14853(17) 0.0450(8) Uani 1 1 d . U . . .
H58A H -0.183414 0.613147 0.183679 0.068 Uiso 1 1 calc GR . . . .
H58B H -0.199262 0.641376 0.114288 0.068 Uiso 1 1 calc GR . . . .
H58C H -0.080930 0.587005 0.145228 0.068 Uiso 1 1 calc GR . . . .
C63 C -0.4173(2) -0.06318(17) 0.39974(11) 0.0207(5) Uani 1 1 d . . . . .
C64 C -0.3332(2) -0.05180(18) 0.35667(12) 0.0239(6) Uani 1 1 d . . . . .
H64 H -0.323067 -0.080035 0.326597 0.029 Uiso 1 1 calc R . . . .
C65 C -0.2710(2) 0.00602(18) 0.36631(11) 0.0215(5) Uani 1 1 d . . . . .
C66 C -0.3186(2) 0.03154(17) 0.41623(11) 0.0206(5) Uani 1 1 d . . . . .
C67 C -0.3210(2) 0.11050(19) 0.48229(12) 0.0249(6) Uani 1 1 d . . . . .
C68 C -0.2755(3) 0.1720(2) 0.50537(13) 0.0307(7) Uani 1 1 d . . . . .
H68 H -0.212212 0.199596 0.491795 0.037 Uiso 1 1 calc R . . . .
C69 C -0.3395(2) 0.18311(19) 0.54982(12) 0.0268(6) Uani 1 1 d . . . . .
H69 H -0.330536 0.220464 0.573428 0.032 Uiso 1 1 calc R . . . .
C70 C -0.4243(2) 0.12777(17) 0.55492(11) 0.0205(5) Uani 1 1 d . . . . .
C71 C -0.4955(2) -0.11896(17) 0.40300(11) 0.0206(5) Uani 1 1 d . . . . .
C72 C -0.4935(2) -0.16775(18) 0.35791(12) 0.0244(6) Uani 1 1 d . . . . .
C73 C -0.5724(3) -0.1353(2) 0.31073(12) 0.0312(7) Uani 1 1 d . . . . .
C74 C -0.5646(4) -0.1767(2) 0.26625(14) 0.0447(9) Uani 1 1 d . . . . .
H74 H -0.618225 -0.154723 0.234395 0.054 Uiso 1 1 calc R . . . .
C75 C -0.4818(4) -0.2480(3) 0.26719(17) 0.0548(11) Uani 1 1 d . . . . .
C76 C -0.4060(4) -0.2792(3) 0.31415(19) 0.0530(10) Uani 1 1 d . . . . .
H76 H -0.348767 -0.328706 0.315386 0.064 Uiso 1 1 calc R . . . .
C77 C -0.4094(3) -0.2411(2) 0.36026(15) 0.0350(7) Uani 1 1 d . . . . .
C78 C -0.6625(3) -0.0567(2) 0.30638(15) 0.0417(8) Uani 1 1 d . . . . .
H78A H -0.714809 -0.071210 0.337945 0.063 Uiso 1 1 calc GR . . . .
H78B H -0.704118 -0.040502 0.268827 0.063 Uiso 1 1 calc GR . . . .
H78C H -0.627844 -0.006748 0.309514 0.063 Uiso 1 1 calc GR . . . .
C79 C -0.4760(5) -0.2907(4) 0.2184(2) 0.0775(14) Uani 1 1 d . U . . .
H79A H -0.538261 -0.260536 0.189874 0.116 Uiso 1 1 calc GR . . . .
H79B H -0.482436 -0.353355 0.234169 0.116 Uiso 1 1 calc GR . . . .
H79C H -0.403633 -0.285939 0.199546 0.116 Uiso 1 1 calc GR . . . .
C80 C -0.3241(3) -0.2782(2) 0.41019(19) 0.0480(9) Uani 1 1 d . . . . .
H80A H -0.269390 -0.238084 0.407261 0.072 Uiso 1 1 calc GR . . . .
H80B H -0.284495 -0.336486 0.409013 0.072 Uiso 1 1 calc GR . . . .
H80C H -0.362823 -0.284117 0.446932 0.072 Uiso 1 1 calc GR . . . .
C31 C 0.5217(5) 0.2776(3) 0.0092(2) 0.0253(12) Uani 0.684(7) 1 d . U . A 1
C32 C 0.4943(5) 0.2663(3) -0.0501(2) 0.0426(13) Uani 0.684(7) 1 d . U . A 1
H32A H 0.546523 0.215794 -0.056270 0.064 Uiso 0.684(7) 1 calc GR . . A 1
H32B H 0.502401 0.320247 -0.080808 0.064 Uiso 0.684(7) 1 calc GR . . A 1
H32C H 0.416403 0.255547 -0.051299 0.064 Uiso 0.684(7) 1 calc GR . . A 1
C33 C 0.6405(4) 0.3018(3) 0.0081(3) 0.0454(14) Uani 0.684(7) 1 d . U . A 1
H33A H 0.661983 0.304792 0.046696 0.068 Uiso 0.684(7) 1 calc GR . . A 1
H33B H 0.640401 0.359581 -0.020486 0.068 Uiso 0.684(7) 1 calc GR . . A 1
H33C H 0.694974 0.256592 -0.002732 0.068 Uiso 0.684(7) 1 calc GR . . A 1
C34 C 0.4394(5) 0.3531(3) 0.0210(3) 0.0343(13) Uani 0.684(7) 1 d . U . A 1
H34A H 0.361966 0.341527 0.019329 0.051 Uiso 0.684(7) 1 calc GR . . A 1
H34B H 0.446226 0.408702 -0.008433 0.051 Uiso 0.684(7) 1 calc GR . . A 1
H34C H 0.456632 0.357954 0.059695 0.051 Uiso 0.684(7) 1 calc GR . . A 1
C46 C 0.0792(4) -0.2487(3) -0.06627(18) 0.0455(12) Uani 0.805(7) 1 d D U . B 1
H46A H 0.126607 -0.205688 -0.063359 0.068 Uiso 0.805(7) 1 calc GR . . B 1
H46B H 0.041603 -0.230046 -0.104989 0.068 Uiso 0.805(7) 1 calc GR . . B 1
H46C H 0.126481 -0.307180 -0.060098 0.068 Uiso 0.805(7) 1 calc GR . . B 1
C47 C -0.0826(4) -0.3206(3) -0.0248(2) 0.0464(12) Uani 0.805(7) 1 d D U . B 1
H47A H -0.035015 -0.379166 -0.017452 0.070 Uiso 0.805(7) 1 calc GR . . B 1
H47B H -0.117581 -0.302806 -0.064081 0.070 Uiso 0.805(7) 1 calc GR . . B 1
H47C H -0.141784 -0.323165 0.003772 0.070 Uiso 0.805(7) 1 calc GR . . B 1
C48 C -0.0825(5) -0.1613(3) -0.0342(2) 0.0560(15) Uani 0.805(7) 1 d D U . B 1
H48A H -0.142258 -0.160465 -0.006173 0.084 Uiso 0.805(7) 1 calc GR . . B 1
H48B H -0.116759 -0.145930 -0.073556 0.084 Uiso 0.805(7) 1 calc GR . . B 1
H48C H -0.034447 -0.118150 -0.032386 0.084 Uiso 0.805(7) 1 calc GR . . B 1
C59 C -0.0518(7) 0.4004(5) 0.3700(3) 0.0579(18) Uani 0.619(8) 1 d D U . C 1
C60 C 0.0723(7) 0.3772(6) 0.3843(4) 0.076(2) Uani 0.619(8) 1 d D U . C 1
H60A H 0.097624 0.313942 0.388892 0.114 Uiso 0.619(8) 1 calc GR . . C 1
H60B H 0.088186 0.390425 0.420592 0.114 Uiso 0.619(8) 1 calc GR . . C 1
H60C H 0.112502 0.412113 0.352706 0.114 Uiso 0.619(8) 1 calc GR . . C 1
C61 C -0.1168(9) 0.3404(5) 0.4158(4) 0.073(2) Uani 0.619(8) 1 d D U . C 1
H61A H -0.194691 0.346786 0.401167 0.109 Uiso 0.619(8) 1 calc GR . . C 1
H61B H -0.117545 0.357630 0.451883 0.109 Uiso 0.619(8) 1 calc GR . . C 1
H61C H -0.079515 0.278516 0.423400 0.109 Uiso 0.619(8) 1 calc GR . . C 1
C62 C -0.0998(10) 0.4990(7) 0.3646(5) 0.074(3) Uani 0.619(8) 1 d D U . C 1
H62A H -0.062590 0.537246 0.333402 0.110 Uiso 0.619(8) 1 calc GR . . C 1
H62B H -0.085799 0.511300 0.401473 0.110 Uiso 0.619(8) 1 calc GR . . C 1
H62C H -0.181477 0.510558 0.355663 0.110 Uiso 0.619(8) 1 calc GR . . C 1
C31A C 0.5294(11) 0.2916(8) 0.0236(5) 0.024(3) Uani 0.316(7) 1 d . U . A 2
C32A C 0.4119(10) 0.3458(8) 0.0007(6) 0.033(3) Uani 0.316(7) 1 d . U . A 2
H32D H 0.366994 0.355010 0.033469 0.049 Uiso 0.316(7) 1 calc GR . . A 2
H32E H 0.373199 0.313522 -0.020117 0.049 Uiso 0.316(7) 1 calc GR . . A 2
H32F H 0.420650 0.403365 -0.025858 0.049 Uiso 0.316(7) 1 calc GR . . A 2
C33A C 0.5953(10) 0.2829(7) -0.0305(5) 0.042(3) Uani 0.316(7) 1 d . U . A 2
H33D H 0.592515 0.341807 -0.058122 0.063 Uiso 0.316(7) 1 calc GR . . A 2
H33E H 0.561186 0.245373 -0.048979 0.063 Uiso 0.316(7) 1 calc GR . . A 2
H33F H 0.674300 0.256064 -0.018803 0.063 Uiso 0.316(7) 1 calc GR . . A 2
C34A C 0.5867(10) 0.3397(8) 0.0562(5) 0.045(3) Uani 0.316(7) 1 d . U . A 2
H34D H 0.600140 0.395968 0.029628 0.067 Uiso 0.316(7) 1 calc GR . . A 2
H34E H 0.659141 0.303442 0.073128 0.067 Uiso 0.316(7) 1 calc GR . . A 2
H34F H 0.538668 0.351527 0.087322 0.067 Uiso 0.316(7) 1 calc GR . . A 2
C46A C -0.007(2) -0.3320(13) -0.0430(11) 0.066(5) Uani 0.195(7) 1 d D U . B 2
H46D H 0.072107 -0.359237 -0.044883 0.099 Uiso 0.195(7) 1 calc GR . . B 2
H46E H -0.042956 -0.312329 -0.082106 0.099 Uiso 0.195(7) 1 calc GR . . B 2
H46F H -0.047160 -0.375567 -0.017335 0.099 Uiso 0.195(7) 1 calc GR . . B 2
C47A C -0.1326(13) -0.2095(14) -0.0122(9) 0.048(4) Uani 0.195(7) 1 d D U . B 2
H47D H -0.170163 -0.251819 0.016286 0.072 Uiso 0.195(7) 1 calc GR . . B 2
H47E H -0.174954 -0.190819 -0.049635 0.072 Uiso 0.195(7) 1 calc GR . . B 2
H47F H -0.129939 -0.157567 0.001574 0.072 Uiso 0.195(7) 1 calc GR . . B 2
C48A C 0.0400(16) -0.1846(12) -0.0619(7) 0.044(4) Uani 0.195(7) 1 d D U . B 2
H48D H 0.025633 -0.129558 -0.050513 0.066 Uiso 0.195(7) 1 calc GR . . B 2
H48E H 0.005985 -0.173914 -0.100844 0.066 Uiso 0.195(7) 1 calc GR . . B 2
H48F H 0.121737 -0.204377 -0.062340 0.066 Uiso 0.195(7) 1 calc GR . . B 2
C59A C -0.1126(6) 0.4111(4) 0.3618(3) 0.0153(16) Uani 0.381(8) 1 d D U . C 2
C60A C -0.0447(9) 0.3415(6) 0.4117(4) 0.038(2) Uani 0.381(8) 1 d D U . C 2
H60D H -0.067586 0.284037 0.415728 0.057 Uiso 0.381(8) 1 calc GR . . C 2
H60E H -0.058630 0.358111 0.447771 0.057 Uiso 0.381(8) 1 calc GR . . C 2
H60F H 0.036014 0.337353 0.403792 0.057 Uiso 0.381(8) 1 calc GR . . C 2
C61A C -0.2182(10) 0.4165(10) 0.3860(6) 0.074(3) Uani 0.381(8) 1 d D U . C 2
H61D H -0.276652 0.445438 0.355165 0.111 Uiso 0.381(8) 1 calc GR . . C 2
H61E H -0.220569 0.451233 0.413931 0.111 Uiso 0.381(8) 1 calc GR . . C 2
H61F H -0.231976 0.356744 0.406086 0.111 Uiso 0.381(8) 1 calc GR . . C 2
C62A C -0.0612(10) 0.4979(7) 0.3575(6) 0.039(3) Uani 0.381(8) 1 d D U . C 2
H62D H 0.013785 0.492413 0.341057 0.059 Uiso 0.381(8) 1 calc GR . . C 2
H62E H -0.054643 0.505396 0.396459 0.059 Uiso 0.381(8) 1 calc GR . . C 2
H62F H -0.111146 0.549514 0.332417 0.059 Uiso 0.381(8) 1 calc GR . . C 2

loop_
_atom_site_aniso_label
_atom_site_aniso_U_11
_atom_site_aniso_U_22
_atom_site_aniso_U_33
_atom_site_aniso_U_23
_atom_site_aniso_U_13
_atom_site_aniso_U_12
Ni1 0.0152(2) 0.0134(2) 0.0157(2) -0.00648(16) 0.00653(16) -0.00426(16)
Ni2 0.0188(3) 0.0205(3) 0.0163(3) -0.0095(2) 0.0088(2) -0.0079(2)
N1 0.0160(10) 0.0173(10) 0.0185(10) -0.0067(8) 0.0062(8) -0.0026(8)
N2 0.0176(10) 0.0152(10) 0.0199(10) -0.0072(8) 0.0060(8) -0.0037(8)
N3 0.0172(10) 0.0166(10) 0.0179(10) -0.0064(8) 0.0066(8) -0.0031(8)
N4 0.0187(10) 0.0163(10) 0.0167(10) -0.0065(8) 0.0054(8) -0.0065(8)
N5 0.0209(11) 0.0227(11) 0.0185(10) -0.0097(9) 0.0068(8) -0.0075(9)
N6 0.0258(12) 0.0289(12) 0.0248(11) -0.0138(10) 0.0117(9) -0.0107(10)
N7 0.0239(11) 0.0230(11) 0.0175(10) -0.0092(9) 0.0100(9) -0.0070(9)
C1 0.0210(13) 0.0150(12) 0.0197(12) -0.0061(10) 0.0044(10) -0.0027(10)
C2 0.0274(14) 0.0152(12) 0.0298(14) -0.0093(10) 0.0091(11) -0.0072(10)
C3 0.0210(13) 0.0189(13) 0.0291(14) -0.0076(11) 0.0084(11) -0.0083(10)
C4 0.0172(12) 0.0173(12) 0.0209(12) -0.0054(10) 0.0035(10) -0.0044(10)
C5 0.0153(12) 0.0186(12) 0.0218(12) -0.0044(10) 0.0048(10) -0.0027(10)
C6 0.0160(12) 0.0189(12) 0.0200(12) -0.0057(10) 0.0062(10) -0.0022(10)
C7 0.0205(13) 0.0268(14) 0.0253(13) -0.0111(11) 0.0116(11) -0.0045(11)
C8 0.0255(14) 0.0244(13) 0.0243(13) -0.0127(11) 0.0114(11) -0.0033(11)
C9 0.0183(12) 0.0173(12) 0.0198(12) -0.0081(10) 0.0035(10) -0.0018(10)
C10 0.0181(12) 0.0171(12) 0.0204(12) -0.0080(10) 0.0027(10) -0.0008(9)
C11 0.0187(12) 0.0165(12) 0.0219(12) -0.0073(10) 0.0023(10) -0.0035(10)
C12 0.0249(14) 0.0161(12) 0.0295(14) -0.0096(11) 0.0065(11) -0.0065(10)
C13 0.0278(14) 0.0194(13) 0.0279(14) -0.0039(11) 0.0093(11) -0.0091(11)
C14 0.0228(13) 0.0198(13) 0.0208(12) -0.0057(10) 0.0063(10) -0.0059(10)
C15 0.0251(14) 0.0223(13) 0.0207(12) -0.0063(10) 0.0095(10) -0.0095(11)
C16 0.0203(13) 0.0226(13) 0.0157(11) -0.0077(10) 0.0067(10) -0.0078(10)
C17 0.0206(13) 0.0248(13) 0.0197(12) -0.0106(10) 0.0071(10) -0.0068(10)
C18 0.0193(13) 0.0228(13) 0.0220(13) -0.0109(10) 0.0075(10) -0.0034(10)
C19 0.0189(12) 0.0201(12) 0.0163(11) -0.0083(10) 0.0043(10) -0.0024(10)
C20 0.0206(13) 0.0189(12) 0.0172(12) -0.0078(10) 0.0035(10) -0.0025(10)
C21 0.0172(13) 0.0213(13) 0.0240(13) -0.0079(10) 0.0080(10) -0.0054(10)
C22 0.0204(13) 0.0209(13) 0.0248(13) -0.0057(10) 0.0047(10) -0.0026(10)
C23 0.0181(13) 0.0276(14) 0.0285(14) -0.0077(11) 0.0052(11) -0.0022(11)
C24 0.0185(13) 0.0297(15) 0.0347(15) -0.0032(12) 0.0096(11) -0.0058(11)
C25 0.0212(14) 0.0253(14) 0.0303(14) -0.0017(11) 0.0074(11) -0.0056(11)
C26 0.0184(13) 0.0214(13) 0.0288(14) -0.0035(11) 0.0065(11) -0.0016(10)
C27 0.0180(14) 0.0307(15) 0.0399(17) -0.0049(13) 0.0061(12) 0.0016(12)
C28 0.0272(16) 0.048(2) 0.0435(19) -0.0001(16) -0.0004(14) 0.0047(14)
C29 0.042(2) 0.0391(19) 0.065(2) -0.0217(18) 0.0060(18) 0.0093(15)
C30 0.0209(16) 0.047(2) 0.059(2) 0.0024(17) 0.0107(15) 0.0064(14)
C35 0.0195(13) 0.0177(12) 0.0245(13) -0.0101(10) 0.0082(10) -0.0059(10)
C36 0.0200(13) 0.0195(12) 0.0222(12) -0.0082(10) 0.0035(10) -0.0060(10)
C37 0.0190(13) 0.0155(12) 0.0305(14) -0.0094(11) 0.0098(11) -0.0052(10)
C38 0.0253(14) 0.0235(13) 0.0289(14) -0.0172(11) 0.0090(11) -0.0090(11)
C39 0.0226(13) 0.0287(14) 0.0234(13) -0.0124(11) 0.0042(11) -0.0068(11)
C40 0.0211(13) 0.0199(13) 0.0229(13) -0.0079(10) 0.0034(10) -0.0025(10)
C41 0.0260(14) 0.0167(13) 0.0382(16) -0.0103(12) 0.0060(12) -0.0046(11)
C42 0.0433(18) 0.0188(13) 0.0346(16) -0.0073(12) 0.0044(13) -0.0064(12)
C43 0.061(2) 0.0185(14) 0.0450(19) -0.0155(13) 0.0120(16) -0.0018(14)
C44 0.0265(17) 0.0251(16) 0.077(3) -0.0043(16) 0.0023(16) 0.0008(13)
C45 0.0353(13) 0.0350(13) 0.0302(12) -0.0132(11) -0.0035(11) -0.0054(11)
C49 0.0224(11) 0.0189(11) 0.0262(11) -0.0080(9) 0.0102(9) -0.0037(9)
C50 0.0244(12) 0.0231(11) 0.0303(12) -0.0082(10) 0.0058(10) -0.0041(10)
C51 0.0262(12) 0.0230(12) 0.0397(13) -0.0062(10) 0.0100(11) -0.0032(10)
C52 0.0487(15) 0.0260(12) 0.0439(14) -0.0119(11) 0.0204(12) -0.0023(11)
C53 0.0614(16) 0.0321(13) 0.0397(14) -0.0158(11) 0.0175(12) -0.0081(12)
C54 0.0443(14) 0.0242(12) 0.0281(12) -0.0096(10) 0.0103(11) -0.0070(11)
C55 0.0361(14) 0.0312(13) 0.0519(15) -0.0045(12) 0.0003(12) 0.0000(11)
C56 0.044(2) 0.050(2) 0.110(3) -0.001(2) -0.001(2) -0.0036(17)
C57 0.070(2) 0.0413(19) 0.056(2) -0.0040(16) -0.0184(18) 0.0036(17)
C58 0.0443(18) 0.0261(15) 0.0571(19) -0.0016(14) 0.0060(15) -0.0030(13)
C63 0.0218(13) 0.0235(13) 0.0191(12) -0.0098(10) 0.0068(10) -0.0044(10)
C64 0.0272(14) 0.0282(14) 0.0213(13) -0.0135(11) 0.0117(11) -0.0086(11)
C65 0.0227(13) 0.0248(13) 0.0203(12) -0.0108(11) 0.0111(10) -0.0067(11)
C66 0.0226(13) 0.0224(13) 0.0191(12) -0.0087(10) 0.0084(10) -0.0062(10)
C67 0.0259(14) 0.0294(14) 0.0257(14) -0.0131(11) 0.0116(11) -0.0136(11)
C68 0.0319(16) 0.0377(16) 0.0336(15) -0.0193(13) 0.0158(13) -0.0220(13)
C69 0.0328(15) 0.0283(14) 0.0285(14) -0.0176(12) 0.0110(12) -0.0148(12)
C70 0.0230(13) 0.0213(13) 0.0198(12) -0.0096(10) 0.0054(10) -0.0053(10)
C71 0.0233(13) 0.0212(13) 0.0194(12) -0.0089(10) 0.0045(10) -0.0046(10)
C72 0.0286(14) 0.0278(14) 0.0240(13) -0.0143(11) 0.0134(11) -0.0133(11)
C73 0.0446(18) 0.0354(16) 0.0198(13) -0.0098(12) 0.0073(12) -0.0206(14)
C74 0.070(3) 0.051(2) 0.0255(16) -0.0174(15) 0.0109(16) -0.0334(19)
C75 0.076(3) 0.065(3) 0.047(2) -0.040(2) 0.030(2) -0.038(2)
C76 0.055(2) 0.050(2) 0.072(3) -0.043(2) 0.033(2) -0.0173(18)
C77 0.0330(16) 0.0352(16) 0.0464(18) -0.0249(14) 0.0156(14) -0.0104(13)
C78 0.052(2) 0.0352(17) 0.0350(17) -0.0022(14) -0.0125(15) -0.0107(15)
C79 0.103(3) 0.086(3) 0.067(2) -0.053(2) 0.022(2) -0.027(2)
C80 0.0370(19) 0.0343(18) 0.076(3) -0.0241(18) 0.0048(18) 0.0006(14)
C31 0.0244(18) 0.0236(18) 0.0268(19) -0.0046(15) 0.0066(15) -0.0063(14)
C32 0.053(3) 0.037(2) 0.032(2) -0.0042(18) 0.0052(19) -0.002(2)
C33 0.037(2) 0.035(2) 0.058(3) 0.001(2) 0.011(2) -0.0138(19)
C34 0.038(3) 0.023(2) 0.040(3) -0.0054(19) 0.014(2) -0.0054(18)
C46 0.052(2) 0.058(3) 0.0281(19) -0.0116(17) 0.0007(16) -0.0143(19)
C47 0.046(2) 0.055(2) 0.043(2) -0.0153(18) -0.0138(18) -0.0184(19)
C48 0.068(3) 0.051(2) 0.047(2) -0.022(2) -0.022(2) 0.011(2)
C59 0.067(3) 0.054(2) 0.055(2) -0.0216(18) 0.0053(18) -0.0080(18)
C60 0.096(4) 0.073(4) 0.067(3) -0.030(3) -0.011(3) -0.017(3)
C61 0.095(4) 0.064(3) 0.059(3) -0.023(3) 0.016(3) -0.005(3)
C62 0.091(5) 0.061(3) 0.075(4) -0.032(3) 0.004(3) -0.008(3)
C31A 0.024(3) 0.025(3) 0.024(3) -0.005(2) 0.0023(19) -0.0063(19)
C32A 0.030(4) 0.031(4) 0.033(4) -0.002(3) 0.005(3) -0.003(3)
C33A 0.040(4) 0.039(4) 0.040(4) -0.003(3) 0.013(3) -0.005(3)
C34A 0.049(4) 0.042(4) 0.046(4) -0.012(3) -0.001(3) -0.014(3)
C46A 0.072(7) 0.063(6) 0.066(6) -0.024(4) -0.002(4) -0.012(4)
C47A 0.042(5) 0.054(6) 0.043(5) -0.010(4) -0.001(4) -0.006(4)
C48A 0.042(5) 0.047(5) 0.040(5) -0.009(3) 0.001(4) -0.009(4)
C59A 0.018(2) 0.014(2) 0.016(2) -0.0080(16) 0.0006(16) -0.0014(16)
C60A 0.050(4) 0.033(3) 0.032(3) -0.013(3) -0.010(3) 0.000(3)
C61A 0.064(4) 0.080(5) 0.076(5) -0.023(3) 0.007(3) -0.005(3)
C62A 0.044(4) 0.030(3) 0.047(4) -0.016(3) 0.002(3) -0.009(3)

loop_
_atom_type_symbol
_atom_type_description
_atom_type_scat_dispersion_real
_atom_type_scat_dispersion_imag
_atom_type_scat_source
C C 0.0181 0.0091 'International Tables Vol C Tables 4.2.6.8 and 6.1.1.4'
H H 0.0000 0.0000 'International Tables Vol C Tables 4.2.6.8 and 6.1.1.4'
N N 0.0311 0.0180 'International Tables Vol C Tables 4.2.6.8 and 6.1.1.4'
Ni Ni -3.0029 0.5091 'International Tables Vol C Tables 4.2.6.8 and 6.1.1.4'

loop_
_geom_angle_atom_site_label_1
_geom_angle_atom_site_label_2
_geom_angle_atom_site_label_3
_geom_angle
_geom_angle_site_symmetry_1
_geom_angle_site_symmetry_3
_geom_angle_publ_flag
N1 Ni1 N2 90.18(9) . . ?
N1 Ni1 N3 175.86(9) . . ?
N1 Ni1 N4 89.66(9) . . ?
N2 Ni1 N3 89.16(9) . . ?
N2 Ni1 N4 176.05(9) . . ?
N3 Ni1 N4 91.28(9) . . ?
N5 Ni2 N5 180.0 2_456 . ?
N5 Ni2 N7 89.10(9) 2_456 2_456 ?
N5 Ni2 N7 89.10(9) . . ?
N5 Ni2 N7 90.90(9) . 2_456 ?
N5 Ni2 N7 90.90(9) 2_456 . ?
N7 Ni2 N7 180.0 2_456 . ?
C1 N1 Ni1 127.96(17) . . ?
C1 N1 C4 104.7(2) . . ?
C4 N1 Ni1 126.82(16) . . ?
C6 N2 Ni1 127.50(17) . . ?
C9 N2 Ni1 126.93(17) . . ?
C9 N2 C6 105.4(2) . . ?
C11 N3 Ni1 128.79(17) . . ?
C14 N3 Ni1 126.44(17) . . ?
C14 N3 C11 104.8(2) . . ?
C16 N4 Ni1 126.52(17) . . ?
C16 N4 C19 105.1(2) . . ?
C19 N4 Ni1 128.10(17) . . ?
C63 N5 Ni2 127.65(17) . . ?
C66 N5 Ni2 127.31(17) . . ?
C66 N5 C63 105.0(2) . . ?
C66 N6 C67 119.9(2) . . ?
C67 N7 Ni2 126.94(17) . . ?
C67 N7 C70 104.5(2) . . ?
C70 N7 Ni2 128.59(18) . . ?
N1 C1 C2 110.7(2) . . ?
N1 C1 C20 125.7(2) . . ?
C20 C1 C2 123.4(2) . . ?
C3 C2 C1 107.3(2) . . ?
C2 C3 C4 107.1(2) . . ?
N1 C4 C3 110.0(2) . . ?
C5 C4 N1 124.2(2) . . ?
C5 C4 C3 125.3(2) . . ?
C4 C5 C6 121.4(2) . . ?
C4 C5 C21 121.5(2) . . ?
C6 C5 C21 116.9(2) . . ?
N2 C6 C5 125.2(2) . . ?
N2 C6 C7 109.9(2) . . ?
C5 C6 C7 124.8(2) . . ?
C8 C7 C6 107.3(2) . . ?
C7 C8 C9 107.1(2) . . ?
N2 C9 C8 110.2(2) . . ?
N2 C9 C10 125.6(2) . . ?
C10 C9 C8 123.4(2) . . ?
C9 C10 C35 118.9(2) . . ?
C11 C10 C9 121.2(2) . . ?
C11 C10 C35 119.8(2) . . ?
N3 C11 C10 124.2(2) . . ?
N3 C11 C12 110.4(2) . . ?
C10 C11 C12 125.4(2) . . ?
C13 C12 C11 106.9(2) . . ?
C12 C13 C14 107.0(2) . . ?
N3 C14 C13 110.8(2) . . ?
N3 C14 C15 124.1(2) . . ?
C15 C14 C13 123.8(2) . . ?
C14 C15 C16 123.6(2) . . ?
N4 C16 C15 124.8(2) . . ?
N4 C16 C17 110.8(2) . . ?
C15 C16 C17 124.4(2) . . ?
C16 C17 C65 122.8(2) . . ?
C18 C17 C16 106.5(2) . . ?
C18 C17 C65 130.0(2) . . ?
C17 C18 C19 107.2(2) . . ?
N4 C19 C18 110.4(2) . . ?
N4 C19 C20 124.4(2) . . ?
C20 C19 C18 124.8(2) . . ?
C1 C20 C49 118.3(2) . . ?
C19 C20 C1 120.8(2) . . ?
C19 C20 C49 120.7(2) . . ?
C22 C21 C5 118.5(2) . . ?
C22 C21 C26 119.3(2) . . ?
C26 C21 C5 122.2(2) . . ?
C21 C22 C23 121.3(2) . . ?
C22 C23 C27 119.1(2) . . ?
C24 C23 C22 118.0(2) . . ?
C24 C23 C27 122.9(2) . . ?
C23 C24 C25 122.1(3) . . ?
C24 C25 C31 120.0(3) . . ?
C24 C25 C31A 120.4(5) . . ?
C26 C25 C24 118.4(3) . . ?
C26 C25 C31 121.2(3) . . ?
C26 C25 C31A 120.0(5) . . ?
C25 C26 C21 121.0(2) . . ?
C28 C27 C23 109.6(2) . . ?
C28 C27 C29 109.3(3) . . ?
C28 C27 C30 108.3(3) . . ?
C29 C27 C23 108.5(3) . . ?
C30 C27 C23 112.5(3) . . ?
C30 C27 C29 108.6(3) . . ?
C36 C35 C10 121.3(2) . . ?
C36 C35 C40 119.8(2) . . ?
C40 C35 C10 118.9(2) . . ?
C35 C36 C37 121.0(2) . . ?
C36 C37 C41 118.5(2) . . ?
C38 C37 C36 117.7(2) . . ?
C38 C37 C41 123.8(2) . . ?
C37 C38 C39 122.6(2) . . ?
C38 C39 C45 121.4(2) . . ?
C40 C39 C38 117.7(2) . . ?
C40 C39 C45 120.9(3) . . ?
C39 C40 C35 121.2(2) . . ?
C37 C41 C42 109.1(2) . . ?
C43 C41 C37 111.5(2) . . ?
C43 C41 C42 108.6(2) . . ?
C44 C41 C37 109.9(2) . . ?
C44 C41 C42 109.1(3) . . ?
C44 C41 C43 108.5(3) . . ?
C39 C45 C46 108.3(3) . . ?
C39 C45 C47A 106.7(8) . . ?
C47 C45 C39 111.5(3) . . ?
C47 C45 C46 108.6(3) . . ?
C47 C45 C48 110.1(4) . . ?
C48 C45 C39 112.6(3) . . ?
C48 C45 C46 105.5(4) . . ?
C46A C45 C39 111.2(10) . . ?
C46A C45 C47A 113.2(13) . . ?
C48A C45 C39 111.1(8) . . ?
C48A C45 C46A 109.0(13) . . ?
C48A C45 C47A 105.6(11) . . ?
C50 C49 C20 119.6(2) . . ?
C54 C49 C20 121.0(2) . . ?
C54 C49 C50 119.4(3) . . ?
C51 C50 C49 121.2(3) . . ?
C50 C51 C55 122.7(3) . . ?
C52 C51 C50 117.7(3) . . ?
C52 C51 C55 119.6(3) . . ?
C53 C52 C51 122.7(3) . . ?
C52 C53 C54 118.5(3) . . ?
C52 C53 C59 127.3(4) . . ?
C52 C53 C59A 113.9(4) . . ?
C54 C53 C59 112.8(4) . . ?
C54 C53 C59A 126.5(4) . . ?
C49 C54 C53 120.5(3) . . ?
C56 C55 C51 108.0(3) . . ?
C56 C55 C57 109.2(4) . . ?
C56 C55 C58 109.1(3) . . ?
C57 C55 C51 111.8(3) . . ?
C57 C55 C58 108.1(3) . . ?
C58 C55 C51 110.6(3) . . ?
N5 C63 C64 110.3(2) . . ?
N5 C63 C71 126.2(2) . . ?
C71 C63 C64 123.4(2) . . ?
C65 C64 C63 108.0(2) . . ?
C64 C65 C17 126.6(2) . . ?
C64 C65 C66 105.9(2) . . ?
C66 C65 C17 127.4(2) . . ?
N5 C66 C65 110.7(2) . . ?
N6 C66 N5 128.3(2) . . ?
N6 C66 C65 121.0(2) . . ?
N6 C67 N7 128.5(2) . . ?
N6 C67 C68 120.5(2) . . ?
N7 C67 C68 111.0(2) . . ?
C69 C68 C67 106.9(2) . . ?
C68 C69 C70 107.1(2) . . ?
N7 C70 C69 110.6(2) . . ?
C71 C70 N7 125.0(2) 2_456 . ?
C71 C70 C69 124.4(2) 2_456 . ?
C63 C71 C72 117.9(2) . . ?
C70 C71 C63 121.6(2) 2_456 . ?
C70 C71 C72 120.5(2) 2_456 . ?
C73 C72 C71 119.1(3) . . ?
C77 C72 C71 120.8(3) . . ?
C77 C72 C73 119.9(3) . . ?
C72 C73 C78 121.5(3) . . ?
C74 C73 C72 119.0(3) . . ?
C74 C73 C78 119.5(3) . . ?
C75 C74 C73 122.1(4) . . ?
C74 C75 C76 117.8(3) . . ?
C74 C75 C79 120.6(4) . . ?
C76 C75 C79 121.6(4) . . ?
C75 C76 C77 122.9(4) . . ?
C72 C77 C76 118.2(3) . . ?
C72 C77 C80 121.5(3) . . ?
C76 C77 C80 120.4(3) . . ?
C25 C31 C33 110.2(4) . . ?
C32 C31 C25 110.3(4) . . ?
C32 C31 C33 108.3(5) . . ?
C34 C31 C25 109.7(4) . . ?
C34 C31 C32 110.7(5) . . ?
C34 C31 C33 107.5(5) . . ?
C60 C59 C53 115.6(6) . . ?
C60 C59 C61 110.8(8) . . ?
C60 C59 C62 112.7(8) . . ?
C61 C59 C53 102.9(6) . . ?
C61 C59 C62 109.4(8) . . ?
C62 C59 C53 104.7(7) . . ?
C32A C31A C25 109.7(9) . . ?
C32A C31A C33A 106.1(10) . . ?
C33A C31A C25 103.9(9) . . ?
C34A C31A C25 116.6(9) . . ?
C34A C31A C32A 109.4(11) . . ?
C34A C31A C33A 110.6(10) . . ?
C53 C59A C60A 109.5(6) . . ?
C53 C59A C62A 109.6(7) . . ?
C60A C59A C62A 104.0(7) . . ?
C61A C59A C53 121.8(8) . . ?
C61A C59A C60A 99.6(8) . . ?
C61A C59A C62A 110.6(9) . . ?

loop_
_geom_bond_atom_site_label_1
_geom_bond_atom_site_label_2
_geom_bond_distance
_geom_bond_site_symmetry_2
_geom_bond_publ_flag
Ni1 N1 1.914(2) . ?
Ni1 N2 1.916(2) . ?
Ni1 N3 1.929(2) . ?
Ni1 N4 1.929(2) . ?
Ni2 N5 1.910(2) 2_456 ?
Ni2 N5 1.910(2) . ?
Ni2 N7 1.915(2) 2_456 ?
Ni2 N7 1.915(2) . ?
N1 C1 1.381(3) . ?
N1 C4 1.394(3) . ?
N2 C6 1.379(3) . ?
N2 C9 1.377(3) . ?
N3 C11 1.380(3) . ?
N3 C14 1.377(3) . ?
N4 C16 1.374(3) . ?
N4 C19 1.384(3) . ?
N5 C63 1.381(3) . ?
N5 C66 1.378(3) . ?
N6 C66 1.319(4) . ?
N6 C67 1.321(3) . ?
N7 C67 1.378(3) . ?
N7 C70 1.384(3) . ?
C1 C2 1.424(4) . ?
C1 C20 1.398(4) . ?
C2 C3 1.351(4) . ?
C3 C4 1.432(4) . ?
C4 C5 1.387(4) . ?
C5 C6 1.393(4) . ?
C5 C21 1.495(3) . ?
C6 C7 1.437(3) . ?
C7 C8 1.343(4) . ?
C8 C9 1.435(3) . ?
C9 C10 1.389(4) . ?
C10 C11 1.387(4) . ?
C10 C35 1.488(3) . ?
C11 C12 1.438(4) . ?
C12 C13 1.346(4) . ?
C13 C14 1.431(4) . ?
C14 C15 1.378(4) . ?
C15 C16 1.380(4) . ?
C16 C17 1.443(3) . ?
C17 C18 1.354(4) . ?
C17 C65 1.463(4) . ?
C18 C19 1.435(3) . ?
C19 C20 1.386(4) . ?
C20 C49 1.494(3) . ?
C21 C22 1.388(4) . ?
C21 C26 1.395(4) . ?
C22 C23 1.395(4) . ?
C23 C24 1.389(4) . ?
C23 C27 1.539(4) . ?
C24 C25 1.399(4) . ?
C25 C26 1.385(4) . ?
C25 C31 1.534(6) . ?
C25 C31A 1.604(12) . ?
C27 C28 1.526(5) . ?
C27 C29 1.539(5) . ?
C27 C30 1.530(4) . ?
C35 C36 1.386(4) . ?
C35 C40 1.394(4) . ?
C36 C37 1.400(4) . ?
C37 C38 1.394(4) . ?
C37 C41 1.535(4) . ?
C38 C39 1.401(4) . ?
C39 C40 1.389(4) . ?
C39 C45 1.533(4) . ?
C41 C42 1.535(4) . ?
C41 C43 1.533(4) . ?
C41 C44 1.528(4) . ?
C45 C46 1.542(5) . ?
C45 C47 1.508(5) . ?
C45 C48 1.528(5) . ?
C45 C46A 1.499(15) . ?
C45 C47A 1.547(14) . ?
C45 C48A 1.484(14) . ?
C49 C50 1.393(4) . ?
C49 C54 1.387(4) . ?
C50 C51 1.392(4) . ?
C51 C52 1.388(5) . ?
C51 C55 1.537(4) . ?
C52 C53 1.378(5) . ?
C53 C54 1.400(4) . ?
C53 C59 1.672(8) . ?
C53 C59A 1.474(7) . ?
C55 C56 1.534(5) . ?
C55 C57 1.534(6) . ?
C55 C58 1.535(5) . ?
C63 C64 1.433(4) . ?
C63 C71 1.386(4) . ?
C64 C65 1.348(4) . ?
C65 C66 1.453(3) . ?
C67 C68 1.436(4) . ?
C68 C69 1.343(4) . ?
C69 C70 1.438(4) . ?
C70 C71 1.382(4) 2_456 ?
C71 C72 1.499(3) . ?
C72 C73 1.403(4) . ?
C72 C77 1.400(4) . ?
C73 C74 1.400(4) . ?
C73 C78 1.492(5) . ?
C74 C75 1.375(6) . ?
C75 C76 1.376(6) . ?
C75 C79 1.507(5) . ?
C76 C77 1.402(5) . ?
C77 C80 1.499(5) . ?
C31 C32 1.530(8) . ?
C31 C33 1.536(8) . ?
C31 C34 1.516(7) . ?
C59 C60 1.491(11) . ?
C59 C61 1.539(10) . ?
C59 C62 1.551(11) . ?
C31A C32A 1.541(17) . ?
C31A C33A 1.541(16) . ?
C31A C34A 1.484(17) . ?
C59A C60A 1.512(10) . ?
C59A C61A 1.388(12) . ?
C59A C62A 1.586(11) . ?

loop_
_platon_squeeze_void_nr
_platon_squeeze_void_average_x
_platon_squeeze_void_average_y
_platon_squeeze_void_average_z
_platon_squeeze_void_volume
_platon_squeeze_void_count_electrons
_platon_squeeze_void_content
1 0.000 0.000 0.000 6 0 ' '
2 0.031 -0.077 0.500 1349 410 ' '
